data_7160909
loop_
_publ_author_name
'Rakshit, Ankita J.'
'Saikia, Raktim Abha'
'Deka, Snata'
'Thakur, Ashim Jyoti'

_publ_section_title
;
 Copper-catalyzed N-arylation of Isatins Employing Aryl(TMP)iodonium Salts
;
_journal_name_full 'Organic &amp; Biomolecular Chemistry'
_journal_paper_doi 10.1039/D5OB01451D
_journal_year 2025
_chemical_formula_moiety 'C14 H8 F N O2'
_chemical_formula_sum 'C14 H8 F N O2'
_chemical_formula_weight 241.21
_chemical_name_systematic 5-fluoro-1-phenylisatin
_space_group_crystal_system orthorhombic
_space_group_IT_number 29
_space_group_name_Hall 'P 2c -2ac'
_space_group_name_H-M_alt 'P c a 21'
_atom_sites_solution_hydrogens geom
_atom_sites_solution_primary dual
_audit_creation_date 2025-06-03
_audit_creation_method
;
Olex2 1.5-alpha
(compiled 2025.05.31 svn.r86d253d1 for OlexSys, GUI svn.r7254)
;
_audit_update_record
;
2025-06-03 deposited with the CCDC.	2025-11-28 downloaded from the CCDC.
;
_cell_angle_alpha 90
_cell_angle_beta 90
_cell_angle_gamma 90
_cell_formula_units_Z 4
_cell_length_a 21.146(14)
_cell_length_b 6.933(5)
_cell_length_c 7.634(5)
_cell_measurement_reflns_used 436
_cell_measurement_temperature 296.15
_cell_measurement_theta_max 28.591
_cell_measurement_theta_min 1.926
_cell_volume 1119.2(13)
_computing_cell_refinement 'SAINT V8.38A (Bruker, 2018)'
_computing_data_reduction 'SAINT V8.38A (Bruker, 2018)'
_computing_molecular_graphics 'Olex2 1.5-alpha (Dolomanov et al., 2009)'
_computing_publication_material 'Olex2 1.5-alpha (Dolomanov et al., 2009)'
_computing_structure_refinement 'SHELXL 2016/6 (Sheldrick, 2015)'
_computing_structure_solution 'SHELXT 2014/5 (Sheldrick, 2014)'
_diffrn_ambient_temperature 296.15
_diffrn_measured_fraction_theta_full 1.000
_diffrn_measured_fraction_theta_max 0.995
_diffrn_measurement_device_type 'Bruker APEX-II CCD'
_diffrn_measurement_method '\f and \w scans'
_diffrn_radiation_type MoK\a
_diffrn_radiation_wavelength 0.71073
_diffrn_reflns_av_R_equivalents 0.1869
_diffrn_reflns_av_unetI/netI 0.1861
_diffrn_reflns_Laue_measured_fraction_full 1.000
_diffrn_reflns_Laue_measured_fraction_max 0.995
_diffrn_reflns_limit_h_max 27
_diffrn_reflns_limit_h_min -28
_diffrn_reflns_limit_k_max 9
_diffrn_reflns_limit_k_min -9
_diffrn_reflns_limit_l_max 10
_diffrn_reflns_limit_l_min -10
_diffrn_reflns_number 15423
_diffrn_reflns_point_group_measured_fraction_full 1.000
_diffrn_reflns_point_group_measured_fraction_max 0.992
_diffrn_reflns_theta_full 25.242
_diffrn_reflns_theta_max 28.591
_diffrn_reflns_theta_min 1.926
_diffrn_source_current 30.0
_diffrn_source_power 1.5
_diffrn_source_voltage 50.0
_diffrn_standards_number 0
_exptl_absorpt_coefficient_mu 0.108
_exptl_absorpt_correction_T_max 0.7457
_exptl_absorpt_correction_T_min 0.3614
_exptl_absorpt_process_details
;
SADABS-2016/2 (Bruker,2016/2) was used for absorption correction.
wR2(int) was 0.1625 before and 0.0936 after correction.
The Ratio of minimum to maximum transmission is 0.4846.
The \l/2 correction factor is Not present.
;
_exptl_crystal_colour orange
_exptl_crystal_colour_primary orange
_exptl_crystal_density_diffrn 1.432
_exptl_crystal_description needle
_exptl_crystal_F_000 496
_exptl_crystal_size_max 0.2
_exptl_crystal_size_mid 0.02
_exptl_crystal_size_min 0.01
_refine_diff_density_max 0.248
_refine_diff_density_min -0.328
_refine_diff_density_rms 0.085
_refine_ls_abs_structure_details
;
 Flack x determined using 405 quotients [(I+)-(I-)]/[(I+)+(I-)]
 (Parsons, Flack and Wagner, Acta Cryst. B69 (2013) 249-259).
;
_refine_ls_abs_structure_Flack -0.4(10)
_refine_ls_extinction_method none
_refine_ls_goodness_of_fit_ref 0.959
_refine_ls_hydrogen_treatment constr
_refine_ls_matrix_type full
_refine_ls_number_parameters 163
_refine_ls_number_reflns 2844
_refine_ls_number_restraints 1
_refine_ls_restrained_S_all 0.959
_refine_ls_R_factor_all 0.1747
_refine_ls_R_factor_gt 0.0837
_refine_ls_shift/su_max 0.000
_refine_ls_shift/su_mean 0.000
_refine_ls_structure_factor_coef Fsqd
_refine_ls_weighting_details 'w=1/[\s^2^(Fo^2^)+(0.1000P)^2^] where P=(Fo^2^+2Fc^2^)/3'
_refine_ls_weighting_scheme calc
_refine_ls_wR_factor_gt 0.1872
_refine_ls_wR_factor_ref 0.2420
_reflns_Friedel_coverage 0.856
_reflns_Friedel_fraction_full 1.000
_reflns_Friedel_fraction_max 0.989
_reflns_number_gt 1380
_reflns_number_total 2844
_reflns_threshold_expression 'I > 2\s(I)'
_cod_data_source_file d5ob01451d3.cif
_cod_data_source_block vd84_a
_cod_original_cell_volume 1119.1(13)
_cod_database_code 7160909
_shelx_shelxl_version_number 2016/6
_shelx_space_group_comment
;
The symmetry employed for this shelxl refinement is uniquely defined
by the following loop, which should always be used as a source of
symmetry information in preference to the above space-group names.
They are only intended as comments.
;
_shelx_estimated_absorpt_t_max 0.999
_shelx_estimated_absorpt_t_min 0.979
_olex2_refinement_description
;
1. Fixed Uiso
 At 1.2 times of:
  All C(H) groups
2.a Aromatic/amide H refined with riding coordinates:
 C6(H6), C7(H7), C4(H4), C10(H10), C11(H11), C14(H14), C13(H13), C12(H12)
;
_olex2_submission_special_instructions 'No special instructions were received'

loop_
_space_group_symop_operation_xyz
'x, y, z'
'-x, -y, z+1/2'
'x+1/2, -y, z'
'-x+1/2, y, z+1/2'

loop_
_atom_site_label
_atom_site_type_symbol
_atom_site_fract_x
_atom_site_fract_y
_atom_site_fract_z
_atom_site_U_iso_or_equiv
_atom_site_adp_type
_atom_site_occupancy
_atom_site_site_symmetry_order
_atom_site_calc_flag
_atom_site_refinement_flags_posn
_atom_site_refinement_flags_adp
_atom_site_refinement_flags_occupancy
_atom_site_disorder_assembly
_atom_site_disorder_group
F1 F 0.0906(2) 0.8527(6) 0.5845(7) 0.0490(13) Uani 1 1 d . . . . .
O1 O 0.2152(2) 0.2251(7) 0.3206(7) 0.0414(14) Uani 1 1 d . . . . .
O2 O 0.3529(3) 0.2432(7) 0.3739(7) 0.0439(14) Uani 1 1 d . . . . .
N1 N 0.3276(3) 0.5369(7) 0.5034(8) 0.0327(14) Uani 1 1 d . . . . .
C3 C 0.2180(3) 0.5306(9) 0.4792(9) 0.0295(15) Uani 1 1 d . . . . .
C9 C 0.3901(3) 0.6031(9) 0.5493(9) 0.0321(15) Uani 1 1 d . . . . .
C1 C 0.3147(3) 0.3647(10) 0.4216(9) 0.0345(17) Uani 1 1 d . . . . .
C8 C 0.2694(3) 0.6377(9) 0.5354(9) 0.0316(16) Uani 1 1 d . . . . .
C5 C 0.1494(3) 0.7765(10) 0.5679(10) 0.0345(16) Uani 1 1 d . . . . .
C6 C 0.1994(3) 0.8857(9) 0.6296(9) 0.0358(17) Uani 1 1 d . . . . .
H6 H 0.191980 1.005455 0.680521 0.043 Uiso 1 1 calc R U . . .
C2 C 0.2424(4) 0.3542(9) 0.3995(10) 0.0357(17) Uani 1 1 d . . . . .
C7 C 0.2614(4) 0.8155(9) 0.6152(9) 0.0360(17) Uani 1 1 d . . . . .
H7 H 0.295683 0.885404 0.657463 0.043 Uiso 1 1 calc R U . . .
C4 C 0.1562(3) 0.5972(10) 0.4957(10) 0.0368(17) Uani 1 1 d . . . . .
H4 H 0.121673 0.524250 0.459846 0.044 Uiso 1 1 calc R U . . .
C10 C 0.4313(3) 0.4782(10) 0.6318(10) 0.0374(17) Uani 1 1 d . . . . .
H10 H 0.418820 0.352640 0.657278 0.045 Uiso 1 1 calc R U . . .
C11 C 0.4917(4) 0.5416(12) 0.6767(10) 0.046(2) Uani 1 1 d . . . . .
H11 H 0.519969 0.457938 0.731040 0.056 Uiso 1 1 calc R U . . .
C14 C 0.4079(4) 0.7906(10) 0.5088(11) 0.0405(19) Uani 1 1 d . . . . .
H14 H 0.380264 0.872627 0.450427 0.049 Uiso 1 1 calc R U . . .
C13 C 0.4675(4) 0.8533(11) 0.5567(12) 0.046(2) Uani 1 1 d . . . . .
H13 H 0.479497 0.979607 0.532655 0.056 Uiso 1 1 calc R U . . .
C12 C 0.5097(4) 0.7309(12) 0.6399(11) 0.050(2) Uani 1 1 d . . . . .
H12 H 0.549742 0.774673 0.671081 0.060 Uiso 1 1 calc R U . . .

loop_
_atom_site_aniso_label
_atom_site_aniso_U_11
_atom_site_aniso_U_22
_atom_site_aniso_U_33
_atom_site_aniso_U_23
_atom_site_aniso_U_13
_atom_site_aniso_U_12
F1 0.033(3) 0.048(2) 0.066(3) -0.009(2) -0.002(2) 0.0118(19)
O1 0.038(3) 0.030(3) 0.056(3) -0.012(3) 0.001(3) -0.007(2)
O2 0.039(3) 0.034(3) 0.059(4) -0.016(3) 0.006(3) 0.003(2)
N1 0.027(3) 0.023(3) 0.048(4) -0.008(3) -0.003(3) 0.002(2)
C3 0.034(4) 0.020(3) 0.035(4) -0.003(3) 0.000(3) -0.003(3)
C9 0.029(4) 0.035(4) 0.032(3) -0.005(3) -0.004(3) -0.001(3)
C1 0.038(4) 0.031(4) 0.034(4) -0.005(3) 0.010(3) 0.000(3)
C8 0.033(4) 0.025(3) 0.037(4) 0.003(3) -0.002(3) 0.002(3)
C5 0.034(4) 0.032(4) 0.038(4) 0.001(3) -0.003(3) 0.012(3)
C6 0.040(5) 0.028(3) 0.039(4) -0.002(3) 0.007(3) 0.005(3)
C2 0.042(4) 0.029(4) 0.037(4) -0.003(3) 0.003(4) -0.002(3)
C7 0.037(4) 0.029(3) 0.042(4) -0.006(3) -0.002(3) -0.001(3)
C4 0.037(4) 0.032(4) 0.041(4) -0.003(4) -0.001(3) -0.001(3)
C10 0.039(4) 0.034(4) 0.039(4) 0.003(3) 0.003(4) 0.005(3)
C11 0.045(5) 0.053(5) 0.041(5) -0.008(4) -0.009(4) 0.009(4)
C14 0.041(4) 0.029(4) 0.051(5) 0.000(3) -0.005(4) 0.002(3)
C13 0.038(5) 0.039(4) 0.062(5) 0.000(4) -0.007(4) -0.008(3)
C12 0.035(5) 0.053(5) 0.063(6) -0.011(4) -0.007(4) -0.006(4)

loop_
_atom_type_symbol
_atom_type_description
_atom_type_scat_dispersion_real
_atom_type_scat_dispersion_imag
_atom_type_scat_source
C C 0.0033 0.0016 'International Tables Vol C Tables 4.2.6.8 and 6.1.1.4'
H H 0.0000 0.0000 'International Tables Vol C Tables 4.2.6.8 and 6.1.1.4'
F F 0.0171 0.0103 'International Tables Vol C Tables 4.2.6.8 and 6.1.1.4'
N N 0.0061 0.0033 'International Tables Vol C Tables 4.2.6.8 and 6.1.1.4'
O O 0.0106 0.0060 'International Tables Vol C Tables 4.2.6.8 and 6.1.1.4'

loop_
_geom_angle_atom_site_label_1
_geom_angle_atom_site_label_2
_geom_angle_atom_site_label_3
_geom_angle
_geom_angle_site_symmetry_1
_geom_angle_site_symmetry_3
_geom_angle_publ_flag
C1 N1 C9 124.7(6) . . ?
C1 N1 C8 109.2(5) . . ?
C8 N1 C9 126.1(5) . . ?
C8 C3 C2 107.5(6) . . ?
C8 C3 C4 122.1(6) . . ?
C4 C3 C2 130.4(6) . . ?
C10 C9 N1 119.3(6) . . ?
C10 C9 C14 121.1(7) . . ?
C14 C9 N1 119.6(6) . . ?
O2 C1 N1 127.0(7) . . ?
O2 C1 C2 126.2(6) . . ?
N1 C1 C2 106.8(5) . . ?
C3 C8 N1 111.1(5) . . ?
C3 C8 C7 121.1(6) . . ?
C7 C8 N1 127.8(6) . . ?
F1 C5 C6 117.2(6) . . ?
F1 C5 C4 119.1(6) . . ?
C4 C5 C6 123.7(7) . . ?
C5 C6 H6 120.1 . . ?
C5 C6 C7 119.8(6) . . ?
C7 C6 H6 120.1 . . ?
O1 C2 C3 130.7(7) . . ?
O1 C2 C1 123.8(6) . . ?
C3 C2 C1 105.4(5) . . ?
C8 C7 C6 117.3(7) . . ?
C8 C7 H7 121.4 . . ?
C6 C7 H7 121.4 . . ?
C3 C4 H4 122.0 . . ?
C5 C4 C3 115.9(6) . . ?
C5 C4 H4 122.0 . . ?
C9 C10 H10 120.2 . . ?
C9 C10 C11 119.5(7) . . ?
C11 C10 H10 120.2 . . ?
C10 C11 H11 120.1 . . ?
C10 C11 C12 119.8(7) . . ?
C12 C11 H11 120.1 . . ?
C9 C14 H14 120.5 . . ?
C13 C14 C9 118.9(7) . . ?
C13 C14 H14 120.5 . . ?
C14 C13 H13 119.5 . . ?
C14 C13 C12 121.0(7) . . ?
C12 C13 H13 119.5 . . ?
C11 C12 H12 120.2 . . ?
C13 C12 C11 119.5(7) . . ?
C13 C12 H12 120.2 . . ?

loop_
_geom_bond_atom_site_label_1
_geom_bond_atom_site_label_2
_geom_bond_distance
_geom_bond_site_symmetry_2
_geom_bond_publ_flag
F1 C5 1.358(8) . ?
O1 C2 1.223(8) . ?
O2 C1 1.223(8) . ?
N1 C9 1.441(8) . ?
N1 C1 1.375(9) . ?
N1 C8 1.436(8) . ?
C3 C8 1.385(9) . ?
C3 C2 1.460(9) . ?
C3 C4 1.391(9) . ?
C9 C10 1.381(9) . ?
C9 C14 1.388(9) . ?
C1 C2 1.540(11) . ?
C8 C7 1.386(9) . ?
C5 C6 1.383(10) . ?
C5 C4 1.368(9) . ?
C6 H6 0.9300 . ?
C6 C7 1.402(10) . ?
C7 H7 0.9300 . ?
C4 H4 0.9300 . ?
C10 H10 0.9300 . ?
C10 C11 1.394(11) . ?
C11 H11 0.9300 . ?
C11 C12 1.395(11) . ?
C14 H14 0.9300 . ?
C14 C13 1.382(10) . ?
C13 H13 0.9300 . ?
C13 C12 1.385(11) . ?
C12 H12 0.9300 . ?

loop_
_geom_torsion_atom_site_label_1
_geom_torsion_atom_site_label_2
_geom_torsion_atom_site_label_3
_geom_torsion_atom_site_label_4
_geom_torsion
_geom_torsion_site_symmetry_1
_geom_torsion_site_symmetry_2
_geom_torsion_site_symmetry_3
_geom_torsion_site_symmetry_4
_geom_torsion_publ_flag
F1 C5 C6 C7 -179.6(6) . . . . ?
F1 C5 C4 C3 178.6(6) . . . . ?
O2 C1 C2 O1 -4.5(11) . . . . ?
O2 C1 C2 C3 179.2(7) . . . . ?
N1 C9 C10 C11 -179.9(7) . . . . ?
N1 C9 C14 C13 178.7(7) . . . . ?
N1 C1 C2 O1 174.9(7) . . . . ?
N1 C1 C2 C3 -1.4(7) . . . . ?
N1 C8 C7 C6 179.2(7) . . . . ?
C3 C8 C7 C6 -2.7(10) . . . . ?
C9 N1 C1 O2 -0.8(12) . . . . ?
C9 N1 C1 C2 179.8(6) . . . . ?
C9 N1 C8 C3 -178.2(6) . . . . ?
C9 N1 C8 C7 0.0(11) . . . . ?
C9 C10 C11 C12 0.8(11) . . . . ?
C9 C14 C13 C12 1.6(13) . . . . ?
C1 N1 C9 C10 -46.8(9) . . . . ?
C1 N1 C9 C14 132.8(8) . . . . ?
C1 N1 C8 C3 1.5(8) . . . . ?
C1 N1 C8 C7 179.8(7) . . . . ?
C8 N1 C9 C10 132.9(7) . . . . ?
C8 N1 C9 C14 -47.5(10) . . . . ?
C8 N1 C1 O2 179.4(7) . . . . ?
C8 N1 C1 C2 0.0(7) . . . . ?
C8 C3 C2 O1 -173.6(8) . . . . ?
C8 C3 C2 C1 2.3(7) . . . . ?
C8 C3 C4 C5 1.2(11) . . . . ?
C5 C6 C7 C8 1.1(10) . . . . ?
C6 C5 C4 C3 -2.9(11) . . . . ?
C2 C3 C8 N1 -2.4(8) . . . . ?
C2 C3 C8 C7 179.2(6) . . . . ?
C2 C3 C4 C5 -175.8(7) . . . . ?
C4 C3 C8 N1 -180.0(7) . . . . ?
C4 C3 C8 C7 1.6(11) . . . . ?
C4 C3 C2 O1 3.6(14) . . . . ?
C4 C3 C2 C1 179.6(7) . . . . ?
C4 C5 C6 C7 1.8(11) . . . . ?
C10 C9 C14 C13 -1.7(12) . . . . ?
C10 C11 C12 C13 -0.9(12) . . . . ?
C14 C9 C10 C11 0.5(11) . . . . ?
C14 C13 C12 C11 -0.3(13) . . . . ?
